data_1512827
loop_
_publ_author_name
'Guang-Bo Che'
'Shan-Shan Wang'
'Xiao-Lin Zha'
'Xiu-Ying Li'
'Chun-Bo Liu'
'Xing-Jing Zhang'
'Zhan-Lin Xu'
'Qing-Wei Wang'

_publ_section_title
;
 Syntheses, structures, and photoluminescence of a series of d10
 coordination complexes from N,N'-bidentate
 imidazo[4,5-f][1,10]phenanthroline and benzene-1,3,5-tricarboxylic acid
;
_journal_name_full
;
Inorganica Chimica Acta
;
_journal_page_first 481
_journal_page_last 487
_journal_paper_doi 10.1016/j.ica.2012.09.007
_journal_volume 394
_journal_year 2013
_chemical_formula_moiety 'C44 H32 N8 O16 Zn2, 2(H2 O)'
_chemical_formula_sum 'C44 H36 N8 O18 Zn2'
_chemical_formula_weight 1095.55
_space_group_IT_number 2
_symmetry_cell_setting triclinic
_symmetry_space_group_name_Hall '-P 1'
_symmetry_space_group_name_H-M 'P -1'
_atom_sites_solution_hydrogens geom
_atom_sites_solution_primary direct
_atom_sites_solution_secondary difmap
_cell_angle_alpha 82.15(3)
_cell_angle_beta 87.49(3)
_cell_angle_gamma 73.34(3)
_cell_formula_units_Z 1
_cell_length_a 8.5875(17)
_cell_length_b 9.0836(18)
_cell_length_c 14.313(3)
_cell_measurement_reflns_used 2801
_cell_measurement_temperature 292(2)
_cell_measurement_theta_max 27.48
_cell_measurement_theta_min 3.09
_cell_volume 1059.6(4)
_computing_cell_refinement 'PROCESS-AUTO '
_computing_data_collection 'PROCESS-AUTO (Rigaku, 1998)'
_computing_data_reduction 'PROCESS-AUTO '
_computing_molecular_graphics 'SHELXTL-PLUS (Sheldrick, 1990)'
_computing_publication_material SHELXL-97
_computing_structure_refinement 'SHELXL-97 (Sheldrick, 1997)'
_computing_structure_solution 'SHELXS-97 (Sheldrick, 1997)'
_diffrn_ambient_temperature 292(2)
_diffrn_detector_area_resol_mean 10.0
_diffrn_measured_fraction_theta_full 0.973
_diffrn_measured_fraction_theta_max 0.973
_diffrn_measurement_device_type 'Rigaku RAXIS-RAPID'
_diffrn_measurement_method '\w scan'
_diffrn_radiation_monochromator graphite
_diffrn_radiation_source 'fine-focus sealed tube'
_diffrn_radiation_type MoK\a
_diffrn_radiation_wavelength 0.71073
_diffrn_reflns_av_R_equivalents 0.0227
_diffrn_reflns_av_sigmaI/netI 0.0319
_diffrn_reflns_limit_h_max 11
_diffrn_reflns_limit_h_min -11
_diffrn_reflns_limit_k_max 11
_diffrn_reflns_limit_k_min -11
_diffrn_reflns_limit_l_max 18
_diffrn_reflns_limit_l_min -18
_diffrn_reflns_number 10263
_diffrn_reflns_theta_full 27.48
_diffrn_reflns_theta_max 27.48
_diffrn_reflns_theta_min 3.09
_exptl_absorpt_coefficient_mu 1.226
_exptl_absorpt_correction_T_max 0.692
_exptl_absorpt_correction_T_min 0.611
_exptl_absorpt_correction_type multi-scan
_exptl_absorpt_process_details 'ABSCOR (Higashi, 1995)'
_exptl_crystal_colour yellow
_exptl_crystal_density_diffrn 1.717
_exptl_crystal_density_method 'not measured'
_exptl_crystal_description block
_exptl_crystal_F_000 560
_exptl_crystal_size_max 0.41
_exptl_crystal_size_mid 0.36
_exptl_crystal_size_min 0.30
_refine_diff_density_max 0.419
_refine_diff_density_min -0.280
_refine_diff_density_rms 0.063
_refine_ls_extinction_method none
_refine_ls_goodness_of_fit_ref 1.071
_refine_ls_hydrogen_treatment mixed
_refine_ls_matrix_type full
_refine_ls_number_parameters 349
_refine_ls_number_reflns 4729
_refine_ls_number_restraints 0
_refine_ls_restrained_S_all 1.071
_refine_ls_R_factor_all 0.0353
_refine_ls_R_factor_gt 0.0292
_refine_ls_shift/su_max 0.001
_refine_ls_shift/su_mean 0.000
_refine_ls_structure_factor_coef Fsqd
_refine_ls_weighting_details 'calc w=1/[\s^2^(Fo^2^)+(0.0395P)^2^+0.3306P] where P=(Fo^2^+2Fc^2^)/3'
_refine_ls_weighting_scheme calc
_refine_ls_wR_factor_gt 0.0772
_refine_ls_wR_factor_ref 0.0785
_reflns_number_gt 3996
_reflns_number_total 4729
_reflns_threshold_expression >2sigma(I)
_cod_data_source_file ICA-2013-394-481-487-3.cif
_cod_data_source_block aa
_cod_original_cell_volume 1059.5(4)
_cod_original_sg_symbol_Hall -p1
_cod_original_sg_symbol_H-M p-1
_cod_database_code 1512827

loop_
_symmetry_equiv_pos_as_xyz
'x, y, z'
'-x, -y, -z'

loop_
_atom_site_label
_atom_site_type_symbol
_atom_site_fract_x
_atom_site_fract_y
_atom_site_fract_z
_atom_site_U_iso_or_equiv
_atom_site_adp_type
_atom_site_occupancy
_atom_site_symmetry_multiplicity
_atom_site_calc_flag
_atom_site_refinement_flags
C1 C 0.6350(2) 0.3159(2) 0.81557(14) 0.0292(4) Uani 1 1 d .
H1 H 0.5508 0.4074 0.8137 0.035 Uiso 1 1 calc R
C2 C 0.6601(3) 0.2137(3) 0.89880(14) 0.0340(5) Uani 1 1 d .
H2 H 0.5947 0.2373 0.9513 0.041 Uiso 1 1 calc R
C3 C 0.7823(2) 0.0780(2) 0.90231(13) 0.0309(5) Uani 1 1 d .
H3A H 0.7997 0.0073 0.9570 0.037 Uiso 1 1 calc R
C4 C 0.8814(2) 0.0463(2) 0.82236(13) 0.0230(4) Uani 1 1 d .
C5 C 1.0143(2) -0.0887(2) 0.81574(13) 0.0237(4) Uani 1 1 d .
C6 C 1.2044(3) -0.3081(2) 0.83941(15) 0.0363(5) Uani 1 1 d .
H6 H 1.2672 -0.4028 0.8691 0.044 Uiso 1 1 calc R
C7 C 1.1115(2) -0.1115(2) 0.73654(13) 0.0242(4) Uani 1 1 d .
C8 C 1.0847(2) 0.0029(2) 0.65483(13) 0.0217(4) Uani 1 1 d .
C9 C 1.1817(2) -0.0053(2) 0.57288(13) 0.0261(4) Uani 1 1 d .
H9 H 1.2701 -0.0915 0.5676 0.031 Uiso 1 1 calc R
C10 C 1.1446(2) 0.1152(2) 0.50070(14) 0.0284(4) Uani 1 1 d .
H10 H 1.2081 0.1114 0.4463 0.034 Uiso 1 1 calc R
C11 C 1.0111(2) 0.2434(2) 0.50952(13) 0.0260(4) Uani 1 1 d .
H11 H 0.9878 0.3246 0.4604 0.031 Uiso 1 1 calc R
C12 C 0.9519(2) 0.1365(2) 0.65792(12) 0.0202(3) Uani 1 1 d .
C13 C 0.8494(2) 0.1569(2) 0.74182(12) 0.0207(4) Uani 1 1 d .
C14 C 0.4031(2) 0.3441(2) 0.56535(13) 0.0227(4) Uani 1 1 d .
C15 C 0.3687(2) 0.2573(2) 0.65682(12) 0.0220(4) Uani 1 1 d .
C16 C 0.2388(2) 0.3214(2) 0.71431(13) 0.0227(4) Uani 1 1 d .
H16 H 0.1668 0.4175 0.6943 0.027 Uiso 1 1 calc R
C17 C 0.2163(2) 0.2415(2) 0.80195(12) 0.0222(4) Uani 1 1 d .
C18 C 0.3214(2) 0.0956(2) 0.83035(13) 0.0251(4) Uani 1 1 d .
H18 H 0.3071 0.0421 0.8888 0.030 Uiso 1 1 calc R
C19 C 0.4481(2) 0.0296(2) 0.77133(13) 0.0246(4) Uani 1 1 d .
C20 C 0.4723(2) 0.1114(2) 0.68616(13) 0.0247(4) Uani 1 1 d .
H20 H 0.5592 0.0684 0.6479 0.030 Uiso 1 1 calc R
C21 C 0.5638(2) -0.1260(2) 0.80049(14) 0.0289(4) Uani 1 1 d .
C22 C 0.0828(2) 0.3124(2) 0.86849(13) 0.0237(4) Uani 1 1 d .
N1 N 0.72491(18) 0.28936(18) 0.73881(11) 0.0235(3) Uani 1 1 d .
N2 N 0.91618(18) 0.25356(18) 0.58567(11) 0.0222(3) Uani 1 1 d .
N3 N 1.0764(2) -0.21597(18) 0.88114(12) 0.0313(4) Uani 1 1 d .
H3 H 1.0406 -0.2333 0.9374 0.038 Uiso 1 1 calc R
N4 N 1.2321(2) -0.25116(19) 0.75258(12) 0.0326(4) Uani 1 1 d .
O1 O 0.71507(15) 0.56443(15) 0.48043(9) 0.0267(3) Uani 1 1 d .
O2 O 0.55117(15) 0.31770(16) 0.54046(9) 0.0285(3) Uani 1 1 d .
O1W O 0.84344(19) 0.56466(18) 0.66906(11) 0.0290(3) Uani 1 1 d .
O3 O 0.5333(2) -0.19211(18) 0.88311(12) 0.0478(5) Uani 1 1 d .
H3B H 0.6007 -0.2767 0.8948 0.072 Uiso 1 1 calc R
O2W O 0.48691(18) 0.59497(19) 0.64221(11) 0.0385(4) Uani 1 1 d .
O4 O 0.6775(2) -0.18140(17) 0.75078(12) 0.0453(4) Uani 1 1 d .
O3W O 0.2488(2) 0.4300(2) 0.04172(12) 0.0407(4) Uani 1 1 d .
O5 O -0.02905(17) 0.42730(17) 0.83598(10) 0.0350(3) Uani 1 1 d .
O6 O 0.09419(18) 0.25312(17) 0.95290(10) 0.0370(4) Uani 1 1 d .
Zn Zn 0.71048(2) 0.43996(2) 0.609825(15) 0.02481(8) Uani 1 1 d .
H1WA H 0.790(4) 0.637(4) 0.687(2) 0.057(9) Uiso 1 1 d .
H1WB H 0.883(3) 0.520(3) 0.711(2) 0.045(8) Uiso 1 1 d .
H2WA H 0.448(3) 0.639(3) 0.585(2) 0.061(9) Uiso 1 1 d .
H2WB H 0.416(4) 0.637(3) 0.679(2) 0.062(9) Uiso 1 1 d .
H3WA H 0.201(4) 0.381(4) 0.016(2) 0.074(12) Uiso 1 1 d .
H3WB H 0.177(4) 0.484(4) 0.079(2) 0.065(9) Uiso 1 1 d .

loop_
_atom_site_aniso_label
_atom_site_aniso_U_11
_atom_site_aniso_U_22
_atom_site_aniso_U_33
_atom_site_aniso_U_23
_atom_site_aniso_U_13
_atom_site_aniso_U_12
C1 0.0266(9) 0.0298(10) 0.0246(10) -0.0015(8) 0.0056(7) 0.0008(8)
C2 0.0333(10) 0.0390(11) 0.0219(10) -0.0024(8) 0.0102(8) -0.0001(9)
C3 0.0355(11) 0.0322(10) 0.0183(10) 0.0031(8) 0.0064(8) -0.0031(9)
C4 0.0234(9) 0.0257(9) 0.0179(9) -0.0002(7) 0.0028(7) -0.0053(8)
C5 0.0252(9) 0.0234(9) 0.0194(9) 0.0017(7) 0.0026(7) -0.0045(8)
C6 0.0368(11) 0.0289(10) 0.0300(11) 0.0062(8) 0.0060(9) 0.0061(9)
C7 0.0251(9) 0.0228(9) 0.0209(9) 0.0000(7) 0.0027(7) -0.0026(8)
C8 0.0228(9) 0.0226(8) 0.0185(9) -0.0021(7) 0.0027(7) -0.0052(7)
C9 0.0246(9) 0.0260(9) 0.0239(10) -0.0030(7) 0.0061(7) -0.0021(8)
C10 0.0296(10) 0.0334(10) 0.0202(9) -0.0017(8) 0.0093(7) -0.0079(8)
C11 0.0296(10) 0.0281(9) 0.0178(9) 0.0025(7) 0.0028(7) -0.0070(8)
C12 0.0206(8) 0.0230(8) 0.0160(8) -0.0006(7) 0.0004(6) -0.0056(7)
C13 0.0202(8) 0.0227(8) 0.0181(9) -0.0015(7) 0.0006(6) -0.0048(7)
C14 0.0230(9) 0.0246(9) 0.0183(9) -0.0010(7) 0.0028(7) -0.0045(8)
C15 0.0221(8) 0.0256(9) 0.0161(9) 0.0018(7) 0.0007(6) -0.0055(7)
C16 0.0201(8) 0.0249(9) 0.0196(9) 0.0018(7) -0.0004(7) -0.0027(7)
C17 0.0217(8) 0.0251(9) 0.0174(9) 0.0003(7) 0.0014(7) -0.0045(7)
C18 0.0255(9) 0.0263(9) 0.0195(9) 0.0037(7) 0.0026(7) -0.0045(8)
C19 0.0244(9) 0.0223(9) 0.0230(9) 0.0005(7) 0.0009(7) -0.0020(8)
C20 0.0222(9) 0.0274(9) 0.0208(9) -0.0023(7) 0.0038(7) -0.0019(8)
C21 0.0298(10) 0.0240(9) 0.0289(11) -0.0005(8) -0.0001(8) -0.0024(8)
C22 0.0235(9) 0.0269(9) 0.0190(9) -0.0013(7) 0.0020(7) -0.0054(8)
N1 0.0208(7) 0.0262(8) 0.0192(8) -0.0015(6) 0.0019(6) -0.0008(6)
N2 0.0232(7) 0.0245(7) 0.0166(7) 0.0009(6) 0.0008(6) -0.0046(6)
N3 0.0343(9) 0.0282(8) 0.0215(8) 0.0067(7) 0.0075(7) 0.0010(7)
N4 0.0333(9) 0.0262(8) 0.0277(9) 0.0031(7) 0.0081(7) 0.0041(7)
O1 0.0221(6) 0.0322(7) 0.0194(7) 0.0054(5) 0.0018(5) -0.0019(6)
O2 0.0218(6) 0.0358(7) 0.0223(7) 0.0036(6) 0.0055(5) -0.0033(6)
O1W 0.0308(8) 0.0265(7) 0.0234(8) -0.0001(6) -0.0001(6) 0.0005(6)
O3 0.0444(9) 0.0365(8) 0.0399(9) 0.0156(7) 0.0098(7) 0.0134(7)
O2W 0.0306(8) 0.0482(9) 0.0209(8) -0.0023(7) 0.0037(6) 0.0123(7)
O4 0.0491(10) 0.0304(8) 0.0429(10) -0.0035(7) 0.0144(7) 0.0078(7)
O3W 0.0413(9) 0.0366(9) 0.0329(9) -0.0020(7) 0.0012(7) 0.0054(8)
O5 0.0313(7) 0.0382(8) 0.0228(7) -0.0003(6) 0.0020(6) 0.0085(6)
O6 0.0373(8) 0.0416(8) 0.0190(7) 0.0057(6) 0.0079(6) 0.0040(7)
Zn 0.02308(12) 0.02606(12) 0.01835(12) 0.00372(8) 0.00228(8) 0.00066(9)

loop_
_atom_type_symbol
_atom_type_description
_atom_type_scat_dispersion_real
_atom_type_scat_dispersion_imag
_atom_type_scat_source
C C 0.0033 0.0016 'International Tables Vol C Tables 4.2.6.8 and 6.1.1.4'
H H 0.0000 0.0000 'International Tables Vol C Tables 4.2.6.8 and 6.1.1.4'
N N 0.0061 0.0033 'International Tables Vol C Tables 4.2.6.8 and 6.1.1.4'
O O 0.0106 0.0060 'International Tables Vol C Tables 4.2.6.8 and 6.1.1.4'
Zn Zn 0.2839 1.4301 'International Tables Vol C Tables 4.2.6.8 and 6.1.1.4'

loop_
_geom_angle_atom_site_label_1
_geom_angle_atom_site_label_2
_geom_angle_atom_site_label_3
_geom_angle
_geom_angle_site_symmetry_1
N1 C1 C2 123.24(17) .
N1 C1 H1 118.4 .
C2 C1 H1 118.4 .
C3 C2 C1 119.06(18) .
C3 C2 H2 120.5 .
C1 C2 H2 120.5 .
C2 C3 C4 119.36(18) .
C2 C3 H3A 120.3 .
C4 C3 H3A 120.3 .
C13 C4 C3 117.86(17) .
C13 C4 C5 116.32(16) .
C3 C4 C5 125.81(17) .
N3 C5 C7 106.04(16) .
N3 C5 C4 130.48(17) .
C7 C5 C4 123.46(17) .
N4 C6 N3 113.57(18) .
N4 C6 H6 123.2 .
N3 C6 H6 123.2 .
C5 C7 N4 109.81(16) .
C5 C7 C8 121.05(16) .
N4 C7 C8 129.10(17) .
C9 C8 C12 117.41(17) .
C9 C8 C7 125.46(17) .
C12 C8 C7 117.11(16) .
C10 C9 C8 119.34(17) .
C10 C9 H9 120.3 .
C8 C9 H9 120.3 .
C9 C10 C11 119.63(17) .
C9 C10 H10 120.2 .
C11 C10 H10 120.2 .
N2 C11 C10 122.34(18) .
N2 C11 H11 118.8 .
C10 C11 H11 118.8 .
N2 C12 C8 122.45(16) .
N2 C12 C13 116.70(16) .
C8 C12 C13 120.82(16) .
N1 C13 C4 121.98(16) .
N1 C13 C12 116.83(16) .
C4 C13 C12 121.17(16) .
O1 C14 O2 125.42(17) 2_666
O1 C14 C15 118.07(16) 2_666
O2 C14 C15 116.51(16) .
C20 C15 C16 119.45(17) .
C20 C15 C14 118.92(15) .
C16 C15 C14 121.59(16) .
C15 C16 C17 120.11(16) .
C15 C16 H16 119.9 .
C17 C16 H16 119.9 .
C18 C17 C16 119.69(16) .
C18 C17 C22 118.95(16) .
C16 C17 C22 121.34(16) .
C17 C18 C19 120.06(17) .
C17 C18 H18 120.0 .
C19 C18 H18 120.0 .
C20 C19 C18 119.79(17) .
C20 C19 C21 118.98(17) .
C18 C19 C21 121.17(17) .
C19 C20 C15 120.83(16) .
C19 C20 H20 119.6 .
C15 C20 H20 119.6 .
O4 C21 O3 124.32(18) .
O4 C21 C19 121.33(19) .
O3 C21 C19 114.33(16) .
O5 C22 O6 124.62(16) .
O5 C22 C17 118.05(16) .
O6 C22 C17 117.31(16) .
C1 N1 C13 118.46(16) .
C1 N1 Zn 127.46(13) .
C13 N1 Zn 113.91(12) .
C11 N2 C12 118.82(16) .
C11 N2 Zn 126.84(13) .
C12 N2 Zn 114.33(12) .
C6 N3 C5 106.30(16) .
C6 N3 H3 126.9 .
C5 N3 H3 126.9 .
C6 N4 C7 104.28(16) .
C14 O1 Zn 127.64(12) 2_666
C14 O2 Zn 117.91(12) .
Zn O1W H1WA 113(2) .
Zn O1W H1WB 110(2) .
H1WA O1W H1WB 102(3) .
C21 O3 H3B 109.5 .
Zn O2W H2WA 102.0(18) .
Zn O2W H2WB 154(2) .
H2WA O2W H2WB 104(3) .
H3WA O3W H3WB 106(3) .
O1 Zn O1W 91.45(6) .
O1 Zn O2W 91.02(7) .
O1W Zn O2W 92.34(7) .
O1 Zn N2 95.57(6) .
O1W Zn N2 94.85(6) .
O2W Zn N2 170.11(6) .
O1 Zn N1 173.65(5) .
O1W Zn N1 90.34(7) .
O2W Zn N1 94.99(7) .
N2 Zn N1 78.21(6) .
O1 Zn O2 86.24(6) .
O1W Zn O2 176.16(6) .
O2W Zn O2 84.64(6) .
N2 Zn O2 88.43(6) .
N1 Zn O2 92.28(6) .

loop_
_geom_bond_atom_site_label_1
_geom_bond_atom_site_label_2
_geom_bond_distance
_geom_bond_site_symmetry_2
C1 N1 1.324(2) .
C1 C2 1.390(3) .
C1 H1 0.9300 .
C2 C3 1.367(3) .
C2 H2 0.9300 .
C3 C4 1.407(2) .
C3 H3A 0.9300 .
C4 C13 1.403(3) .
C4 C5 1.426(3) .
C5 N3 1.376(2) .
C5 C7 1.381(2) .
C6 N4 1.318(3) .
C6 N3 1.348(3) .
C6 H6 0.9300 .
C7 N4 1.386(2) .
C7 C8 1.434(3) .
C8 C9 1.406(2) .
C8 C12 1.411(3) .
C9 C10 1.373(3) .
C9 H9 0.9300 .
C10 C11 1.396(3) .
C10 H10 0.9300 .
C11 N2 1.330(2) .
C11 H11 0.9300 .
C12 N2 1.355(2) .
C12 C13 1.458(2) .
C13 N1 1.358(2) .
C14 O1 1.255(2) 2_666
C14 O2 1.269(2) .
C14 C15 1.497(2) .
C15 C20 1.389(3) .
C15 C16 1.392(2) .
C16 C17 1.395(2) .
C16 H16 0.9300 .
C17 C18 1.391(2) .
C17 C22 1.512(2) .
C18 C19 1.393(3) .
C18 H18 0.9300 .
C19 C20 1.379(3) .
C19 C21 1.493(3) .
C20 H20 0.9300 .
C21 O4 1.212(2) .
C21 O3 1.302(3) .
C22 O5 1.249(2) .
C22 O6 1.250(2) .
N1 Zn 2.1278(17) .
N2 Zn 2.1209(17) .
N3 H3 0.8600 .
O1 C14 1.255(2) 2_666
O1 Zn 2.0388(14) .
O2 Zn 2.3198(16) .
O1W Zn 2.0963(17) .
O1W H1WA 0.76(3) .
O1W H1WB 0.72(3) .
O3 H3B 0.8200 .
O2W Zn 2.1057(16) .
O2W H2WA 0.90(3) .
O2W H2WB 0.83(3) .
O3W H3WA 0.82(3) .
O3W H3WB 0.88(3) .
